data_2201184
loop_
_publ_author_name
'Chen, Xuanhua'
'Guo, Rongwei'
'Zhou, Zhongyuan'

_publ_section_title
;
 <i>N</i>-[2-Methyl-1-(2-naphthyl)propenyl]acetamide
;
_journal_issue 5
_journal_name_full 'Acta Crystallographica Section E'
_journal_page_first o568
_journal_page_last o569
_journal_paper_doi 10.1107/S1600536802007079
_journal_volume 58
_journal_year 2002
_chemical_formula_iupac 'C16 H17 N O'
_chemical_formula_moiety 'C16 H17 N O'
_chemical_formula_sum 'C16 H17 N O'
_chemical_formula_weight 239.31
_chemical_name_systematic
;
N-[2-methyl-1-(2-naphthyl)propenyl]acetamide
;
_space_group_IT_number 19
_symmetry_cell_setting orthorhombic
_symmetry_space_group_name_Hall 'P 2ac 2ab'
_symmetry_space_group_name_H-M 'P 21 21 21'
_atom_sites_solution_hydrogens geom
_atom_sites_solution_primary direct
_atom_sites_solution_secondary difmap
_audit_creation_method SHELXL-97
_cell_angle_alpha 90
_cell_angle_beta 90
_cell_angle_gamma 90
_cell_formula_units_Z 4
_cell_length_a 8.9766(14)
_cell_length_b 12.3744(19)
_cell_length_c 12.4145(18)
_cell_measurement_reflns_used 2387
_cell_measurement_temperature 294(2)
_cell_measurement_theta_max 27.5
_cell_measurement_theta_min 1
_cell_volume 1379.0(4)
_computing_cell_refinement 'SAINT (Bruker, 2000)'
_computing_data_collection 'SMART (Siemens, 1995)'
_computing_data_reduction 'SHELXTL-NT (Siemens, 1995)'
_computing_molecular_graphics SHELXTL-NT
_computing_publication_material SHELXTL-NT
_computing_structure_refinement 'SHELXL97 (Sheldrick, 1997)'
_computing_structure_solution 'SHELXS97 (Sheldrick, 1990)'
_diffrn_ambient_temperature 294(2)
_diffrn_measured_fraction_theta_full 0.995
_diffrn_measured_fraction_theta_max 0.995
_diffrn_measurement_device_type 'Bruker CCD area-detector'
_diffrn_measurement_method '\f and \w'
_diffrn_radiation_monochromator graphite
_diffrn_radiation_source 'fine-focus sealed tube'
_diffrn_radiation_type MoK\a
_diffrn_radiation_wavelength 0.71073
_diffrn_reflns_av_R_equivalents 0.072
_diffrn_reflns_av_sigmaI/netI 0.064
_diffrn_reflns_limit_h_max 11
_diffrn_reflns_limit_h_min -11
_diffrn_reflns_limit_k_max 14
_diffrn_reflns_limit_k_min -16
_diffrn_reflns_limit_l_max 16
_diffrn_reflns_limit_l_min -14
_diffrn_reflns_number 9481
_diffrn_reflns_theta_full 27.6
_diffrn_reflns_theta_max 27.6
_diffrn_reflns_theta_min 3.3
_exptl_absorpt_coefficient_mu 0.07
_exptl_absorpt_correction_T_max 0.993
_exptl_absorpt_correction_T_min 0.973
_exptl_absorpt_correction_type empirical
_exptl_absorpt_process_details '(SADABS; Sheldrick, 1996)'
_exptl_crystal_colour colorless
_exptl_crystal_density_diffrn 1.153
_exptl_crystal_density_method 'not measured'
_exptl_crystal_description needle
_exptl_crystal_F_000 512
_exptl_crystal_size_max 0.38
_exptl_crystal_size_mid 0.10
_exptl_crystal_size_min 0.10
_refine_diff_density_max 0.10
_refine_diff_density_min -0.10
_refine_ls_extinction_method none
_refine_ls_goodness_of_fit_ref 0.94
_refine_ls_hydrogen_treatment constr
_refine_ls_matrix_type full
_refine_ls_number_parameters 166
_refine_ls_number_reflns 1823
_refine_ls_number_restraints 0
_refine_ls_restrained_S_all 0.94
_refine_ls_R_factor_all 0.107
_refine_ls_R_factor_gt 0.035
_refine_ls_shift/su_max <0.001
_refine_ls_shift/su_mean 0.000
_refine_ls_structure_factor_coef Fsqd
_refine_ls_weighting_details 'calc w = 1/[\s^2^(Fo^2^)+(0.015P)^2^] where P = (Fo^2^+2Fc^2^)/3'
_refine_ls_weighting_scheme calc
_refine_ls_wR_factor_gt 0.056
_refine_ls_wR_factor_ref 0.065
_reflns_number_gt 828
_reflns_number_total 1823
_reflns_threshold_expression I>2\s(I)
_cod_data_source_file tk6051.cif
_cod_data_source_block I
_cod_database_code 2201184
_cod_database_fobs_code 2201184

loop_
_symmetry_equiv_pos_as_xyz
'x, y, z'
'-x+1/2, -y, z+1/2'
'-x, y+1/2, -z+1/2'
'x+1/2, -y+1/2, -z'

loop_
_atom_site_label
_atom_site_fract_x
_atom_site_fract_y
_atom_site_fract_z
_atom_site_U_iso_or_equiv
_atom_site_adp_type
_atom_site_calc_flag
_atom_site_refinement_flags
_atom_site_occupancy
_atom_site_disorder_assembly
_atom_site_disorder_group
_atom_site_type_symbol
O1 0.4357(2) 0.67851(15) 0.49420(15) 0.0796(6) Uani d . 1 . . O
N1 0.2095(2) 0.72939(16) 0.43428(15) 0.0601(6) Uani d . 1 . . N
H1A 0.1294 0.7645 0.4492 0.072 Uiso calc R 1 . . H
C1 0.2496(3) 0.7499(2) 0.24112(18) 0.0536(6) Uani d . 1 . . C
C2 0.1689(3) 0.7496(2) 0.14753(19) 0.0605(7) Uani d . 1 . . C
H2A 0.0888 0.7024 0.1416 0.073 Uiso calc R 1 . . H
C3 0.2021(3) 0.8177(2) 0.0599(2) 0.0565(7) Uani d . 1 . . C
C4 0.1207(3) 0.8155(2) -0.0374(2) 0.0704(8) Uani d . 1 . . C
H4A 0.0397 0.7690 -0.0440 0.084 Uiso calc R 1 . . H
C5 0.1584(4) 0.8793(3) -0.1208(2) 0.0831(9) Uani d . 1 . . C
H5A 0.1034 0.8766 -0.1842 0.100 Uiso calc R 1 . . H
C6 0.2783(4) 0.9491(3) -0.1129(2) 0.0858(9) Uani d . 1 . . C
H6A 0.3047 0.9914 -0.1718 0.103 Uiso calc R 1 . . H
C7 0.3581(3) 0.9565(2) -0.0200(2) 0.0724(8) Uani d . 1 . . C
H7A 0.4363 1.0056 -0.0149 0.087 Uiso calc R 1 . . H
C8 0.3225(3) 0.8899(2) 0.0688(2) 0.0589(7) Uani d . 1 . . C
C9 0.4010(3) 0.8934(2) 0.1664(2) 0.0667(8) Uani d . 1 . . C
H9A 0.4770 0.9438 0.1750 0.080 Uiso calc R 1 . . H
C10 0.3684(3) 0.8249(2) 0.2489(2) 0.0656(8) Uani d . 1 . . C
H10A 0.4252 0.8273 0.3115 0.079 Uiso calc R 1 . . H
C11 0.2185(3) 0.6760(2) 0.33180(19) 0.0546(7) Uani d . 1 . . C
C12 0.1977(3) 0.5698(2) 0.3247(2) 0.0662(7) Uani d . 1 . . C
C13 0.2180(4) 0.5066(2) 0.22083(18) 0.0902(10) Uani d . 1 . . C
H13A 0.2714 0.5500 0.1697 0.135 Uiso calc R 1 . . H
H13B 0.1222 0.4881 0.1919 0.135 Uiso calc R 1 . . H
H13C 0.2733 0.4418 0.2353 0.135 Uiso calc R 1 . . H
C14 0.1606(3) 0.5007(2) 0.4207(2) 0.0966(10) Uani d . 1 . . C
H14A 0.1307 0.5461 0.4796 0.145 Uiso calc R 1 . . H
H14B 0.2466 0.4595 0.4413 0.145 Uiso calc R 1 . . H
H14C 0.0807 0.4525 0.4026 0.145 Uiso calc R 1 . . H
C15 0.3184(3) 0.7280(2) 0.5082(2) 0.0613(7) Uani d . 1 . . C
C16 0.2898(3) 0.7921(2) 0.60835(17) 0.0756(8) Uani d . 1 . . C
H16A 0.3324 0.7554 0.6691 0.113 Uiso calc R 1 . . H
H16D 0.1844 0.7998 0.6188 0.113 Uiso calc R 1 . . H
H16C 0.3344 0.8623 0.6014 0.113 Uiso calc R 1 . . H

loop_
_atom_site_aniso_label
_atom_site_aniso_U_11
_atom_site_aniso_U_22
_atom_site_aniso_U_33
_atom_site_aniso_U_12
_atom_site_aniso_U_13
_atom_site_aniso_U_23
O1 0.0576(12) 0.0929(15) 0.0883(14) 0.0165(12) -0.0198(12) -0.0209(12)
N1 0.0499(13) 0.0758(16) 0.0546(12) 0.0046(12) 0.0001(12) -0.0094(12)
C1 0.0522(17) 0.0568(17) 0.0519(16) 0.0014(16) 0.0016(13) -0.0091(14)
C2 0.0558(17) 0.0689(18) 0.0568(17) -0.0107(16) -0.0007(14) -0.0067(15)
C3 0.0584(18) 0.0579(18) 0.0532(16) -0.0009(16) 0.0019(15) -0.0062(14)
C4 0.074(2) 0.076(2) 0.0616(19) -0.0017(17) -0.0053(17) -0.0010(16)
C5 0.094(3) 0.093(2) 0.0618(19) 0.007(2) -0.0044(19) 0.0071(19)
C6 0.100(3) 0.079(2) 0.078(2) 0.014(2) 0.015(2) 0.0137(18)
C7 0.076(2) 0.063(2) 0.079(2) 0.0013(16) 0.0146(18) 0.0046(17)
C8 0.0579(19) 0.0592(18) 0.0597(18) 0.0021(16) 0.0085(15) -0.0055(15)
C9 0.064(2) 0.0615(19) 0.0747(19) -0.0115(16) 0.0045(17) -0.0086(17)
C10 0.0614(19) 0.074(2) 0.0614(18) -0.0032(18) -0.0020(15) -0.0129(16)
C11 0.0476(16) 0.0651(19) 0.0510(16) -0.0003(16) -0.0062(14) -0.0054(16)
C12 0.0619(19) 0.070(2) 0.0670(17) -0.0036(17) -0.0092(15) -0.0003(16)
C13 0.114(3) 0.073(2) 0.083(2) 0.003(2) -0.024(2) -0.0194(16)
C14 0.107(3) 0.088(2) 0.094(2) -0.023(2) -0.013(2) 0.0185(18)
C15 0.0596(18) 0.066(2) 0.0578(17) -0.0008(17) -0.0041(17) -0.0046(15)
C16 0.081(2) 0.088(2) 0.0581(15) 0.0032(18) -0.0061(16) -0.0122(15)

loop_
_atom_type_symbol
_atom_type_description
_atom_type_scat_dispersion_real
_atom_type_scat_dispersion_imag
_atom_type_scat_source
C C 0.0033 0.0016 'International Tables Vol C Tables 4.2.6.8 and 6.1.1.4'
H H 0.0000 0.0000 'International Tables Vol C Tables 4.2.6.8 and 6.1.1.4'
N N 0.0061 0.0033 'International Tables Vol C Tables 4.2.6.8 and 6.1.1.4'
O O 0.0106 0.0060 'International Tables Vol C Tables 4.2.6.8 and 6.1.1.4'

loop_
_geom_angle_atom_site_label_1
_geom_angle_atom_site_label_2
_geom_angle_atom_site_label_3
_geom_angle
C15 N1 C11 124.0(2)
C15 N1 H1A 118.0
C11 N1 H1A 118.0
C2 C1 C10 117.2(2)
C2 C1 C11 123.0(2)
C10 C1 C11 119.7(2)
C1 C2 C3 122.8(2)
C1 C2 H2A 118.6
C3 C2 H2A 118.6
C8 C3 C2 118.8(2)
C8 C3 C4 118.5(3)
C2 C3 C4 122.6(3)
C5 C4 C3 121.1(3)
C5 C4 H4A 119.5
C3 C4 H4A 119.5
C4 C5 C6 120.5(3)
C4 C5 H5A 119.7
C6 C5 H5A 119.7
C7 C6 C5 120.8(3)
C7 C6 H6A 119.6
C5 C6 H6A 119.6
C6 C7 C8 120.1(3)
C6 C7 H7A 119.9
C8 C7 H7A 119.9
C9 C8 C3 118.3(2)
C9 C8 C7 122.8(3)
C3 C8 C7 118.9(3)
C10 C9 C8 121.5(3)
C10 C9 H9A 119.3
C8 C9 H9A 119.3
C9 C10 C1 121.2(2)
C9 C10 H10A 119.4
C1 C10 H10A 119.4
C12 C11 N1 120.3(2)
C12 C11 C1 126.0(2)
N1 C11 C1 113.6(2)
C11 C12 C14 122.7(2)
C11 C12 C13 123.2(2)
C14 C12 C13 114.0(2)
C12 C13 H13A 109.5
C12 C13 H13B 109.5
H13A C13 H13B 109.5
C12 C13 H13C 109.5
H13A C13 H13C 109.5
H13B C13 H13C 109.5
C12 C14 H14A 109.5
C12 C14 H14B 109.5
H14A C14 H14B 109.5
C12 C14 H14C 109.5
H14A C14 H14C 109.5
H14B C14 H14C 109.5
O1 C15 N1 122.3(2)
O1 C15 C16 121.9(2)
N1 C15 C16 115.9(2)
C15 C16 H16A 109.5
C15 C16 H16D 109.5
H16A C16 H16D 109.5
C15 C16 H16C 109.5
H16A C16 H16C 109.5
H16D C16 H16C 109.5

loop_
_geom_bond_atom_site_label_1
_geom_bond_atom_site_label_2
_geom_bond_site_symmetry_2
_geom_bond_distance
_geom_bond_publ_flag
O1 C15 . 1.230(3) ?
N1 C15 . 1.341(3) ?
N1 C11 . 1.436(3) ?
N1 H1A . 0.8600 ?
C1 C2 . 1.369(3) ?
C1 C10 . 1.417(3) ?
C1 C11 . 1.477(3) ?
C2 C3 . 1.408(3) ?
C2 H2A . 0.9300 ?
C3 C8 . 1.406(3) ?
C3 C4 . 1.413(3) ?
C4 C5 . 1.346(3) ?
C4 H4A . 0.9300 ?
C5 C6 . 1.383(4) ?
C5 H5A . 0.9300 ?
C6 C7 . 1.361(3) ?
C6 H6A . 0.9300 ?
C7 C8 . 1.414(3) ?
C7 H7A . 0.9300 ?
C8 C9 . 1.402(3) ?
C9 C10 . 1.362(3) ?
C9 H9A . 0.9300 ?
C10 H10A . 0.9300 ?
C11 C12 . 1.331(3) ?
C12 C14 . 1.504(3) ?
C12 C13 . 1.519(3) ?
C13 H13A . 0.9600 ?
C13 H13B . 0.9600 ?
C13 H13C . 0.9600 ?
C14 H14A . 0.9600 ?
C14 H14B . 0.9600 ?
C14 H14C . 0.9600 ?
C15 C16 . 1.497(3) ?
C16 H16A . 0.9600 ?
C16 H16D . 0.9600 ?
C16 H16C . 0.9600 ?

loop_
_geom_hbond_atom_site_label_D
_geom_hbond_atom_site_label_H
_geom_hbond_atom_site_label_A
_geom_hbond_site_symmetry_A
_geom_hbond_distance_DH
_geom_hbond_distance_HA
_geom_hbond_distance_DA
_geom_hbond_angle_DHA
N1 H1A O1 4_466 0.86 2.00 2.852(3) 168.1

loop_
_geom_torsion_atom_site_label_1
_geom_torsion_atom_site_label_2
_geom_torsion_atom_site_label_3
_geom_torsion_atom_site_label_4
_geom_torsion
C10 C1 C2 C3 1.7(4)
C11 C1 C2 C3 -177.8(2)
C1 C2 C3 C8 -0.5(4)
C1 C2 C3 C4 178.5(2)
C8 C3 C4 C5 1.1(4)
C2 C3 C4 C5 -177.9(3)
C3 C4 C5 C6 0.0(5)
C4 C5 C6 C7 -1.7(5)
C5 C6 C7 C8 2.3(4)
C2 C3 C8 C9 -2.3(3)
C4 C3 C8 C9 178.7(2)
C2 C3 C8 C7 178.6(2)
C4 C3 C8 C7 -0.5(4)
C6 C7 C8 C9 179.7(3)
C6 C7 C8 C3 -1.2(4)
C3 C8 C9 C10 3.9(4)
C7 C8 C9 C10 -177.0(2)
C8 C9 C10 C1 -2.7(4)
C2 C1 C10 C9 -0.1(4)
C11 C1 C10 C9 179.4(2)
C15 N1 C11 C12 78.0(3)
C15 N1 C11 C1 -102.8(3)
C2 C1 C11 C12 48.1(4)
C10 C1 C11 C12 -131.4(3)
C2 C1 C11 N1 -131.2(2)
C10 C1 C11 N1 49.4(3)
N1 C11 C12 C14 1.6(4)
C1 C11 C12 C14 -177.5(3)
N1 C11 C12 C13 -174.8(2)
C1 C11 C12 C13 6.0(5)
C11 N1 C15 O1 -1.1(4)
C11 N1 C15 C16 177.8(2)

loop_
_cod_related_entry_id
_cod_related_entry_database
_cod_related_entry_code
1 ChemSpider 21132359
